data_4304620
loop_
_publ_author_name
'Remle \,Celenligil-\,Cetin'
'Patrina Paraskevopoulou'
'Rupam Dinda'
'Richard J. Staples'
'Ekkehard Sinn'
'Nigam P. Rath'
'Pericles Stavropoulos'

_publ_section_title
;
Synthesis, Characterization, and Reactivity of Iron Trisamidoamine
Complexes That Undergo Both Metal- and Ligand-Centered Oxidative
Transformations
;
_journal_name_full 'Inorganic Chemistry'
_journal_page_first 1165
_journal_page_last 1172
_journal_paper_doi 10.1021/ic702154z
_journal_volume 47
_journal_year 2008
_chemical_formula_sum 'C114 H158 Fe2 K2 N14 O14'
_chemical_formula_weight 2138.44
_chemical_name_systematic
; 
 ? 
;
_space_group_IT_number 205
_symmetry_cell_setting cubic
_symmetry_space_group_name_Hall '-P 2ac 2ab 3'
_symmetry_space_group_name_H-M 'P a -3'
_atom_sites_solution_hydrogens geom
_atom_sites_solution_primary direct
_atom_sites_solution_secondary difmap
_audit_creation_method SHELXL-97
_cell_angle_alpha 90.00
_cell_angle_beta 90.00
_cell_angle_gamma 90.00
_cell_formula_units_Z 4
_cell_length_a 22.3171(6)
_cell_length_b 22.3171(6)
_cell_length_c 22.3171(6)
_cell_measurement_reflns_used 9987
_cell_measurement_temperature 100(2)
_cell_measurement_theta_max 19.74
_cell_measurement_theta_min 2.24
_cell_volume 11115.1(5)
_computing_cell_refinement 'Bruker-Apex II'
_computing_data_collection 'Bruker-Apex II'
_computing_data_reduction Bruker-SAINT
_computing_molecular_graphics 'Bruker-SHELXTL (Sheldrick, 2006)'
_computing_publication_material 'Bruker-SHELXTL (Sheldrick, 2006)'
_computing_structure_refinement 'Bruker-SHELXTL (Sheldrick, 2006)'
_computing_structure_solution 'Bruker-SHELXTL (Sheldrick, 2006)'
_diffrn_ambient_temperature 100(2)
_diffrn_measured_fraction_theta_full 1.000
_diffrn_measured_fraction_theta_max 1.000
_diffrn_measurement_device_type 'CCD area detector'
_diffrn_measurement_method 'phi and omega scans'
_diffrn_radiation_monochromator graphite
_diffrn_radiation_source 'fine-focus sealed tube'
_diffrn_radiation_type MoK\a
_diffrn_radiation_wavelength 0.71073
_diffrn_reflns_av_R_equivalents 0.1846
_diffrn_reflns_av_sigmaI/netI 0.0602
_diffrn_reflns_limit_h_max 25
_diffrn_reflns_limit_h_min -25
_diffrn_reflns_limit_k_max 25
_diffrn_reflns_limit_k_min -26
_diffrn_reflns_limit_l_max 26
_diffrn_reflns_limit_l_min -26
_diffrn_reflns_number 231162
_diffrn_reflns_theta_full 24.99
_diffrn_reflns_theta_max 24.99
_diffrn_reflns_theta_min 1.58
_exptl_absorpt_coefficient_mu 0.404
_exptl_absorpt_correction_T_max 0.9309
_exptl_absorpt_correction_T_min 0.9164
_exptl_absorpt_correction_type multi-scan
_exptl_absorpt_process_details 'sadabs v2007/2'
_exptl_crystal_colour black
_exptl_crystal_density_diffrn 1.278
_exptl_crystal_density_meas ?
_exptl_crystal_density_method 'not measured'
_exptl_crystal_description cubic
_exptl_crystal_F_000 4568
_exptl_crystal_size_max 0.22
_exptl_crystal_size_mid 0.20
_exptl_crystal_size_min 0.18
_refine_diff_density_max 1.082
_refine_diff_density_min -1.790
_refine_diff_density_rms 0.181
_refine_ls_extinction_coef 0.0026(11)
_refine_ls_extinction_expression Fc^*^=kFc[1+0.001xFc^2^\l^3^/sin(2\q)]^-1/4^
_refine_ls_extinction_method SHELXL
_refine_ls_goodness_of_fit_ref 1.458
_refine_ls_hydrogen_treatment noref
_refine_ls_matrix_type full
_refine_ls_number_parameters 213
_refine_ls_number_reflns 3403
_refine_ls_number_restraints 2
_refine_ls_restrained_S_all 1.457
_refine_ls_R_factor_all 0.1662
_refine_ls_R_factor_gt 0.1253
_refine_ls_shift/su_max 0.000
_refine_ls_shift/su_mean 0.000
_refine_ls_structure_factor_coef Fsqd
_refine_ls_weighting_details 'calc w=1/[\s^2^(Fo^2^)+(0.2000P)^2^+0.0000P] where P=(Fo^2^+2Fc^2^)/3'
_refine_ls_weighting_scheme calc
_refine_ls_wR_factor_gt 0.3323
_refine_ls_wR_factor_ref 0.3675
_reflns_number_gt 2407
_reflns_number_total 3403
_reflns_threshold_expression >2sigma(I)
_cod_data_source_file ic702154z-file003.cif
_cod_data_source_block p10407
_cod_depositor_comments
;
The following automatic conversions were performed:
'_symmetry_cell_setting' value 'Cubic' changed to 'cubic' according to
'/home/saulius/struct/CIF-dictionaries/cif_core.dic' dictionary named
'cif_core.dic' version 2.4.1 from 2010-06-29.

Automatic conversion script
Id: cif_fix_enum 1527 2010-12-29 10:47:43Z saulius 

The following automatic conversions were performed:

'_exptl_crystal_density_meas' value 'no' was changed to '?' - the
value is perceived as not measured.

Automatic conversion script
Id: cif_fix_values 3008 2015-01-20 13:52:24Z robertas 
;
_cod_database_code 4304620

loop_
_symmetry_equiv_pos_as_xyz
'x, y, z'
'-x+1/2, -y, z+1/2'
'-x, y+1/2, -z+1/2'
'x+1/2, -y+1/2, -z'
'z, x, y'
'z+1/2, -x+1/2, -y'
'-z+1/2, -x, y+1/2'
'-z, x+1/2, -y+1/2'
'y, z, x'
'-y, z+1/2, -x+1/2'
'y+1/2, -z+1/2, -x'
'-y+1/2, -z, x+1/2'
'-x, -y, -z'
'x-1/2, y, -z-1/2'
'x, -y-1/2, z-1/2'
'-x-1/2, y-1/2, z'
'-z, -x, -y'
'-z-1/2, x-1/2, y'
'z-1/2, x, -y-1/2'
'z, -x-1/2, y-1/2'
'-y, -z, -x'
'y, -z-1/2, x-1/2'
'-y-1/2, z-1/2, x'
'y-1/2, z, -x-1/2'

loop_
_atom_site_label
_atom_site_type_symbol
_atom_site_fract_x
_atom_site_fract_y
_atom_site_fract_z
_atom_site_U_iso_or_equiv
_atom_site_adp_type
_atom_site_occupancy
_atom_site_symmetry_multiplicity
_atom_site_calc_flag
_atom_site_refinement_flags
_atom_site_disorder_assembly
_atom_site_disorder_group
Fe1 Fe 0.78686(5) 0.28686(5) 0.21314(5) 0.0306(7) Uani 1 3 d S . .
O1 O 0.8349(3) 0.3349(3) 0.1651(3) 0.069(4) Uani 1 3 d S . .
N1 N 0.7268(3) 0.2268(3) 0.2732(3) 0.028(3) Uani 1 3 d S . .
N2 N 0.8086(3) 0.2066(3) 0.1861(3) 0.0325(16) Uani 1 1 d . . .
C1 C 0.7553(3) 0.1676(3) 0.2712(3) 0.0266(17) Uani 1 1 d . . .
C2 C 0.7959(3) 0.1582(3) 0.2237(3) 0.0266(18) Uani 1 1 d . . .
C3 C 0.8223(4) 0.1002(4) 0.2189(4) 0.040(2) Uani 1 1 d . . .
H3A H 0.8505 0.0918 0.1881 0.048 Uiso 1 1 calc R . .
C4 C 0.8062(4) 0.0567(4) 0.2596(5) 0.049(3) Uani 1 1 d . . .
H4A H 0.8230 0.0178 0.2551 0.059 Uiso 1 1 calc R . .
C5 C 0.7684(4) 0.0658(4) 0.3049(5) 0.043(2) Uani 1 1 d . . .
H5A H 0.7594 0.0345 0.3324 0.051 Uiso 1 1 calc R . .
C6 C 0.7417(4) 0.1234(4) 0.3112(4) 0.0337(19) Uani 1 1 d . . .
H6A H 0.7146 0.1310 0.3431 0.040 Uiso 1 1 calc R . .
C7 C 0.8536(4) 0.1991(4) 0.1434(4) 0.0349(19) Uani 1 1 d . . .
C8 C 0.8413(4) 0.2053(6) 0.0839(4) 0.062(3) Uani 1 1 d . . .
H8A H 0.8008 0.2108 0.0721 0.075 Uiso 1 1 calc R . .
C9 C 0.8849(4) 0.2040(5) 0.0399(4) 0.054(3) Uani 1 1 d . . .
H9A H 0.8737 0.2102 -0.0007 0.064 Uiso 1 1 calc R . .
C10 C 0.9444(4) 0.1939(4) 0.0539(4) 0.041(2) Uani 1 1 d . A .
C11 C 0.9576(4) 0.1891(4) 0.1132(4) 0.042(2) Uani 1 1 d . . .
H11A H 0.9982 0.1841 0.1248 0.050 Uiso 1 1 calc R . .
C12 C 0.9134(3) 0.1914(4) 0.1576(4) 0.035(2) Uani 1 1 d . . .
H12A H 0.9248 0.1874 0.1984 0.043 Uiso 1 1 calc R . .
C13 C 0.9924(4) 0.1894(4) 0.0041(5) 0.046(2) Uani 1 1 d . . .
K1 K 0.98371(14) 0.48371(14) 0.01629(14) 0.118(2) Uani 1 3 d S . .
N1S N 0.8534(6) 0.6026(15) 0.1129(6) 0.32(2) Uani 1 1 d D . .
O1S O 0.9401(11) 0.565(2) 0.0500(12) 0.44(2) Uani 1 1 d D . .
C1S C 0.9033(16) 0.564(2) 0.0892(15) 0.44(2) Uani 1 1 d D . .
H1SA H 0.9071 0.5290 0.1125 0.531 Uiso 1 1 calc R . .
C2S C 0.836(3) 0.6574(13) 0.091(3) 0.67(9) Uani 1 1 d . . .
H2SA H 0.8565 0.6654 0.0534 0.998 Uiso 1 1 calc R . .
H2SB H 0.8464 0.6885 0.1205 0.998 Uiso 1 1 calc R . .
H2SC H 0.7926 0.6574 0.0848 0.998 Uiso 1 1 calc R . .
C3S C 0.8352(7) 0.5605(9) 0.1703(7) 0.122(7) Uani 1 1 d . . .
H3SA H 0.8573 0.5226 0.1683 0.183 Uiso 1 1 calc R . .
H3SB H 0.7921 0.5523 0.1694 0.183 Uiso 1 1 calc R . .
H3SC H 0.8453 0.5814 0.2076 0.183 Uiso 1 1 calc R . .
O2S O 0.8951(4) 0.4251(4) 0.1661(5) 0.092(3) Uani 1 1 d . . .
C14 C 1.0359(17) 0.2363(17) 0.0100(19) 0.117(11) Uiso 0.50 1 d P A 1
H14A H 1.0203 0.2732 -0.0081 0.175 Uiso 0.50 1 calc PR A 1
H14B H 1.0730 0.2246 -0.0104 0.175 Uiso 0.50 1 calc PR A 1
H14C H 1.0443 0.2433 0.0526 0.175 Uiso 0.50 1 calc PR A 1
C15 C 0.9662(9) 0.1789(9) -0.0563(9) 0.051(5) Uiso 0.50 1 d P A 1
H15A H 0.9240 0.1910 -0.0563 0.077 Uiso 0.50 1 calc PR A 1
H15B H 0.9692 0.1363 -0.0664 0.077 Uiso 0.50 1 calc PR A 1
H15C H 0.9882 0.2025 -0.0861 0.077 Uiso 0.50 1 calc PR A 1
C16 C 1.0208(19) 0.1265(15) 0.0133(18) 0.129(12) Uiso 0.50 1 d P A 1
H16A H 0.9979 0.0966 -0.0093 0.193 Uiso 0.50 1 calc PR A 1
H16B H 1.0201 0.1162 0.0560 0.193 Uiso 0.50 1 calc PR A 1
H16C H 1.0623 0.1269 -0.0010 0.193 Uiso 0.50 1 calc PR A 1
C14' C 1.0039(11) 0.2571(9) -0.0152(11) 0.064(6) Uiso 0.50 1 d P A 2
H14D H 0.9697 0.2717 -0.0386 0.096 Uiso 0.50 1 calc PR A 2
H14E H 1.0404 0.2594 -0.0396 0.096 Uiso 0.50 1 calc PR A 2
H14F H 1.0087 0.2820 0.0207 0.096 Uiso 0.50 1 calc PR A 2
C15' C 0.9875(14) 0.1397(13) -0.0313(13) 0.087(8) Uiso 0.50 1 d P A 2
H15D H 0.9493 0.1408 -0.0528 0.130 Uiso 0.50 1 calc PR A 2
H15E H 0.9892 0.1037 -0.0062 0.130 Uiso 0.50 1 calc PR A 2
H15F H 1.0206 0.1390 -0.0601 0.130 Uiso 0.50 1 calc PR A 2
C16' C 1.0543(10) 0.1771(10) 0.0357(11) 0.065(6) Uiso 0.50 1 d P A 2
H16D H 1.0545 0.1363 0.0520 0.098 Uiso 0.50 1 calc PR A 2
H16E H 1.0601 0.2060 0.0683 0.098 Uiso 0.50 1 calc PR A 2
H16F H 1.0867 0.1813 0.0064 0.098 Uiso 0.50 1 calc PR A 2

loop_
_atom_site_aniso_label
_atom_site_aniso_U_11
_atom_site_aniso_U_22
_atom_site_aniso_U_33
_atom_site_aniso_U_23
_atom_site_aniso_U_13
_atom_site_aniso_U_12
Fe1 0.0306(7) 0.0306(7) 0.0306(7) 0.0036(5) 0.0036(5) -0.0036(5)
O1 0.069(4) 0.069(4) 0.069(4) 0.020(3) 0.020(3) -0.020(3)
N1 0.028(3) 0.028(3) 0.028(3) 0.000(2) 0.000(2) 0.000(2)
N2 0.017(3) 0.044(4) 0.036(4) -0.006(3) 0.002(3) -0.007(3)
C1 0.017(4) 0.033(4) 0.029(4) -0.004(3) -0.003(3) 0.001(3)
C2 0.016(4) 0.024(4) 0.040(5) -0.004(3) 0.000(3) -0.003(3)
C3 0.025(4) 0.027(4) 0.069(6) -0.004(4) 0.006(4) 0.002(3)
C4 0.040(5) 0.040(5) 0.067(7) -0.011(5) 0.005(5) 0.002(4)
C5 0.044(5) 0.025(5) 0.060(6) 0.002(4) -0.003(5) -0.001(4)
C6 0.035(5) 0.023(4) 0.043(5) 0.002(4) 0.003(4) 0.000(3)
C7 0.032(5) 0.043(5) 0.030(5) -0.002(4) 0.000(3) 0.008(4)
C8 0.019(4) 0.133(10) 0.035(5) 0.001(6) -0.014(4) 0.001(5)
C9 0.027(5) 0.110(9) 0.024(5) -0.014(5) 0.007(4) 0.001(5)
C10 0.040(5) 0.044(5) 0.041(6) -0.015(4) 0.015(4) -0.018(4)
C11 0.024(4) 0.051(5) 0.051(6) -0.001(4) 0.009(4) 0.004(4)
C12 0.022(4) 0.056(6) 0.028(4) -0.003(4) 0.008(3) -0.007(4)
C13 0.033(6) 0.048(5) 0.056(7) -0.004(5) 0.018(4) -0.002(4)
K1 0.118(2) 0.118(2) 0.118(2) 0.0222(17) 0.0222(17) -0.0222(17)
N1S 0.083(10) 0.82(6) 0.062(8) -0.18(2) 0.046(8) -0.18(2)
O1S 0.20(2) 0.83(7) 0.30(3) 0.27(4) 0.165(19) 0.23(3)
C1S 0.20(2) 0.83(7) 0.30(3) 0.27(4) 0.165(19) 0.23(3)
C2S 1.11(17) 0.12(2) 0.77(12) 0.19(4) -0.84(14) -0.25(5)
C3S 0.078(10) 0.200(19) 0.087(11) -0.086(12) 0.024(8) -0.051(11)
O2S 0.107(7) 0.061(5) 0.109(7) -0.002(5) -0.017(6) -0.027(5)

loop_
_atom_type_symbol
_atom_type_description
_atom_type_scat_dispersion_real
_atom_type_scat_dispersion_imag
_atom_type_scat_source
C C 0.0033 0.0016 'International Tables Vol C Tables 4.2.6.8 and 6.1.1.4'
H H 0.0000 0.0000 'International Tables Vol C Tables 4.2.6.8 and 6.1.1.4'
Fe Fe 0.3463 0.8444 'International Tables Vol C Tables 4.2.6.8 and 6.1.1.4'
N N 0.0061 0.0033 'International Tables Vol C Tables 4.2.6.8 and 6.1.1.4'
O O 0.0106 0.0060 'International Tables Vol C Tables 4.2.6.8 and 6.1.1.4'
K K 0.2009 0.2494 'International Tables Vol C Tables 4.2.6.8 and 6.1.1.4'

loop_
_geom_angle_atom_site_label_1
_geom_angle_atom_site_label_2
_geom_angle_atom_site_label_3
_geom_angle
_geom_angle_site_symmetry_1
_geom_angle_site_symmetry_3
_geom_angle_publ_flag
O1 Fe1 N2 101.98(18) . 8_645 ?
O1 Fe1 N2 101.98(18) . . ?
N2 Fe1 N2 115.81(12) 8_645 . ?
O1 Fe1 N2 101.98(18) . 11_556 ?
N2 Fe1 N2 115.81(12) 8_645 11_556 ?
N2 Fe1 N2 115.81(12) . 11_556 ?
O1 Fe1 N1 180.0(5) . . ?
N2 Fe1 N1 78.02(18) 8_645 . ?
N2 Fe1 N1 78.02(18) . . ?
N2 Fe1 N1 78.02(18) 11_556 . ?
C1 N1 C1 113.8(4) 8_645 . ?
C1 N1 C1 113.8(4) 8_645 11_556 ?
C1 N1 C1 113.8(4) . 11_556 ?
C1 N1 Fe1 104.6(5) 8_645 . ?
C1 N1 Fe1 104.6(5) . . ?
C1 N1 Fe1 104.6(5) 11_556 . ?
C7 N2 C2 117.7(7) . . ?
C7 N2 Fe1 120.0(5) . . ?
C2 N2 Fe1 118.2(5) . . ?
C6 C1 C2 121.8(7) . . ?
C6 C1 N1 122.4(7) . . ?
C2 C1 N1 115.7(7) . . ?
N2 C2 C1 117.9(7) . . ?
N2 C2 C3 124.9(7) . . ?
C1 C2 C3 117.2(7) . . ?
C4 C3 C2 118.8(8) . . ?
C4 C3 H3A 120.6 . . ?
C2 C3 H3A 120.6 . . ?
C5 C4 C3 123.9(10) . . ?
C5 C4 H4A 118.0 . . ?
C3 C4 H4A 118.0 . . ?
C4 C5 C6 118.5(9) . . ?
C4 C5 H5A 120.7 . . ?
C6 C5 H5A 120.7 . . ?
C1 C6 C5 119.7(8) . . ?
C1 C6 H6A 120.2 . . ?
C5 C6 H6A 120.2 . . ?
C8 C7 C12 115.5(7) . . ?
C8 C7 N2 120.6(8) . . ?
C12 C7 N2 123.6(8) . . ?
C7 C8 C9 123.2(8) . . ?
C7 C8 H8A 118.4 . . ?
C9 C8 H8A 118.4 . . ?
C8 C9 C10 121.3(9) . . ?
C8 C9 H9A 119.4 . . ?
C10 C9 H9A 119.4 . . ?
C11 C10 C9 116.1(7) . . ?
C11 C10 C13 123.0(9) . . ?
C9 C10 C13 120.9(9) . . ?
C10 C11 C12 122.3(8) . . ?
C10 C11 H11A 118.8 . . ?
C12 C11 H11A 118.8 . . ?
C7 C12 C11 121.4(8) . . ?
C7 C12 H12A 119.3 . . ?
C11 C12 H12A 119.3 . . ?
C15' C13 C14 134(2) . . ?
C15' C13 C15 46.9(14) . . ?
C14 C13 C15 117.6(19) . . ?
C15' C13 C10 114.5(14) . . ?
C14 C13 C10 110.8(18) . . ?
C15 C13 C10 113.0(11) . . ?
C15' C13 C16 51.3(16) . . ?
C14 C13 C16 112(2) . . ?
C15 C13 C16 97.9(17) . . ?
C10 C13 C16 104.3(17) . . ?
C15' C13 C16' 100.7(17) . . ?
C14 C13 C16' 59.5(17) . . ?
C15 C13 C16' 136.2(13) . . ?
C10 C13 C16' 107.3(12) . . ?
C16 C13 C16' 54.9(15) . . ?
C15' C13 C14' 128.8(17) . . ?
C14 C13 C14' 39.0(16) . . ?
C15 C13 C14' 88.1(13) . . ?
C10 C13 C14' 104.2(10) . . ?
C16 C13 C14' 145.8(19) . . ?
C16' C13 C14' 98.4(13) . . ?
K1 K1 O1S 88.7(7) 13_765 11_556 ?
K1 K1 O1S 88.7(7) 13_765 . ?
O1S K1 O1S 119.95(6) 11_556 . ?
K1 K1 O1S 88.7(7) 13_765 8_645 ?
O1S K1 O1S 119.95(6) 11_556 8_645 ?
O1S K1 O1S 119.95(6) . 8_645 ?
K1 K1 O1S 61.1(9) 13_765 20_675 ?
O1S K1 O1S 63.4(6) 11_556 20_675 ?
O1S K1 O1S 63.4(6) . 20_675 ?
O1S K1 O1S 149.8(4) 8_645 20_675 ?
K1 K1 O1S 61.1(9) 13_765 23_764 ?
O1S K1 O1S 149.8(4) 11_556 23_764 ?
O1S K1 O1S 63.4(6) . 23_764 ?
O1S K1 O1S 63.4(6) 8_645 23_764 ?
O1S K1 O1S 98.6(11) 20_675 23_764 ?
K1 K1 O1S 61.1(9) 13_765 13_765 ?
O1S K1 O1S 63.4(6) 11_556 13_765 ?
O1S K1 O1S 149.8(4) . 13_765 ?
O1S K1 O1S 63.4(6) 8_645 13_765 ?
O1S K1 O1S 98.6(11) 20_675 13_765 ?
O1S K1 O1S 98.6(11) 23_764 13_765 ?
K1 K1 C1S 108.1(8) 13_765 11_556 ?
O1S K1 C1S 19.4(8) 11_556 11_556 ?
O1S K1 C1S 120.5(12) . 11_556 ?
O1S K1 C1S 117.2(13) 8_645 11_556 ?
O1S K1 C1S 75.9(11) 20_675 11_556 ?
O1S K1 C1S 169.0(12) 23_764 11_556 ?
O1S K1 C1S 73.3(12) 13_765 11_556 ?
K1 K1 C1S 108.1(8) 13_765 . ?
O1S K1 C1S 117.2(13) 11_556 . ?
O1S K1 C1S 19.4(8) . . ?
O1S K1 C1S 120.5(12) 8_645 . ?
O1S K1 C1S 73.2(12) 20_675 . ?
O1S K1 C1S 75.9(11) 23_764 . ?
O1S K1 C1S 169.0(12) 13_765 . ?
C1S K1 C1S 110.9(7) 11_556 . ?
K1 K1 C1S 108.0(8) 13_765 8_645 ?
O1S K1 C1S 120.5(12) 11_556 8_645 ?
O1S K1 C1S 117.2(13) . 8_645 ?
O1S K1 C1S 19.4(8) 8_645 8_645 ?
O1S K1 C1S 169.0(12) 20_675 8_645 ?
O1S K1 C1S 73.2(12) 23_764 8_645 ?
O1S K1 C1S 75.9(11) 13_765 8_645 ?
C1S K1 C1S 110.9(7) 11_556 8_645 ?
C1S K1 C1S 110.9(7) . 8_645 ?
C2S N1S C1S 127(4) . . ?
C2S N1S C3S 136(4) . . ?
C1S N1S C3S 97.7(16) . . ?
C1S O1S K1 123(3) . . ?
C1S O1S K1 153(3) . 13_765 ?
K1 O1S K1 30.2(4) . 13_765 ?
O1S C1S N1S 140(3) . . ?
O1S C1S K1 37(2) . . ?
N1S C1S K1 166(3) . . ?
O1S C1S H1SA 110.2 . . ?
N1S C1S H1SA 110.2 . . ?
K1 C1S H1SA 75.3 . . ?
N1S C2S H2SA 109.5 . . ?
N1S C2S H2SB 109.5 . . ?
H2SA C2S H2SB 109.5 . . ?
N1S C2S H2SC 109.5 . . ?
H2SA C2S H2SC 109.5 . . ?
H2SB C2S H2SC 109.5 . . ?
N1S C3S H3SA 109.5 . . ?
N1S C3S H3SB 109.5 . . ?
H3SA C3S H3SB 109.5 . . ?
N1S C3S H3SC 109.5 . . ?
H3SA C3S H3SC 109.5 . . ?
H3SB C3S H3SC 109.5 . . ?
C13 C14 H14A 109.5 . . ?
C13 C14 H14B 109.5 . . ?
H14A C14 H14B 109.5 . . ?
C13 C14 H14C 109.5 . . ?
H14A C14 H14C 109.5 . . ?
H14B C14 H14C 109.5 . . ?
C13 C15 H15A 109.5 . . ?
C13 C15 H15B 109.5 . . ?
H15A C15 H15B 109.5 . . ?
C13 C15 H15C 109.5 . . ?
H15A C15 H15C 109.5 . . ?
H15B C15 H15C 109.5 . . ?
C13 C16 H16A 109.5 . . ?
C13 C16 H16B 109.5 . . ?
H16A C16 H16B 109.5 . . ?
C13 C16 H16C 109.5 . . ?
H16A C16 H16C 109.5 . . ?
H16B C16 H16C 109.5 . . ?
C13 C14' H14D 109.5 . . ?
C13 C14' H14E 109.5 . . ?
H14D C14' H14E 109.5 . . ?
C13 C14' H14F 109.5 . . ?
H14D C14' H14F 109.5 . . ?
H14E C14' H14F 109.5 . . ?
C13 C15' H15D 109.5 . . ?
C13 C15' H15E 109.5 . . ?
H15D C15' H15E 109.5 . . ?
C13 C15' H15F 109.5 . . ?
H15D C15' H15F 109.5 . . ?
H15E C15' H15F 109.5 . . ?
C13 C16' H16D 109.5 . . ?
C13 C16' H16E 109.5 . . ?
H16D C16' H16E 109.5 . . ?
C13 C16' H16F 109.5 . . ?
H16D C16' H16F 109.5 . . ?
H16E C16' H16F 109.5 . . ?

loop_
_geom_bond_atom_site_label_1
_geom_bond_atom_site_label_2
_geom_bond_distance
_geom_bond_site_symmetry_2
_geom_bond_publ_flag
Fe1 O1 1.856(11) . ?
Fe1 N2 1.952(6) 8_645 ?
Fe1 N2 1.952(6) . ?
Fe1 N2 1.953(6) 11_556 ?
Fe1 N1 2.321(11) . ?
N1 C1 1.467(8) 8_645 ?
N1 C1 1.467(8) . ?
N1 C1 1.467(8) 11_556 ?
N2 C7 1.394(10) . ?
N2 C2 1.396(10) . ?
C1 C6 1.365(11) . ?
C1 C2 1.411(11) . ?
C2 C3 1.426(11) . ?
C3 C4 1.379(14) . ?
C3 H3A 0.9500 . ?
C4 C5 1.333(13) . ?
C4 H4A 0.9500 . ?
C5 C6 1.424(12) . ?
C5 H5A 0.9500 . ?
C6 H6A 0.9500 . ?
C7 C8 1.362(13) . ?
C7 C12 1.383(12) . ?
C8 C9 1.381(13) . ?
C8 H8A 0.9500 . ?
C9 C10 1.383(14) . ?
C9 H9A 0.9500 . ?
C10 C11 1.358(14) . ?
C10 C13 1.547(12) . ?
C11 C12 1.399(12) . ?
C11 H11A 0.9500 . ?
C12 H12A 0.9500 . ?
C13 C15' 1.37(3) . ?
C13 C14 1.43(4) . ?
C13 C15 1.49(2) . ?
C13 C16 1.55(4) . ?
C13 C16' 1.57(3) . ?
C13 C14' 1.59(2) . ?
K1 K1 1.259(11) 13_765 ?
K1 O1S 2.19(4) 11_556 ?
K1 O1S 2.19(4) . ?
K1 O1S 2.19(4) 8_645 ?
K1 O1S 2.50(2) 20_675 ?
K1 O1S 2.50(2) 23_764 ?
K1 O1S 2.50(2) 13_765 ?
K1 C1S 3.02(3) 11_556 ?
K1 C1S 3.02(3) . ?
K1 C1S 3.02(3) 8_645 ?
N1S C2S 1.37(4) . ?
N1S C1S 1.498(5) . ?
N1S C3S 1.64(3) . ?
O1S C1S 1.200(5) . ?
O1S K1 2.50(2) 13_765 ?
C1S H1SA 0.9500 . ?
C2S H2SA 0.9800 . ?
C2S H2SB 0.9800 . ?
C2S H2SC 0.9800 . ?
C3S H3SA 0.9800 . ?
C3S H3SB 0.9800 . ?
C3S H3SC 0.9800 . ?
C14 H14A 0.9800 . ?
C14 H14B 0.9800 . ?
C14 H14C 0.9800 . ?
C15 H15A 0.9800 . ?
C15 H15B 0.9800 . ?
C15 H15C 0.9800 . ?
C16 H16A 0.9800 . ?
C16 H16B 0.9800 . ?
C16 H16C 0.9800 . ?
C14' H14D 0.9800 . ?
C14' H14E 0.9800 . ?
C14' H14F 0.9800 . ?
C15' H15D 0.9800 . ?
C15' H15E 0.9800 . ?
C15' H15F 0.9800 . ?
C16' H16D 0.9800 . ?
C16' H16E 0.9800 . ?
C16' H16F 0.9800 . ?

loop_
_geom_torsion_atom_site_label_1
_geom_torsion_atom_site_label_2
_geom_torsion_atom_site_label_3
_geom_torsion_atom_site_label_4
_geom_torsion
_geom_torsion_site_symmetry_1
_geom_torsion_site_symmetry_2
_geom_torsion_site_symmetry_3
_geom_torsion_site_symmetry_4
_geom_torsion_publ_flag
O1 Fe1 N1 C1 107(100) . . . 8_645 ?
N2 Fe1 N1 C1 19.7(3) 8_645 . . 8_645 ?
N2 Fe1 N1 C1 139.7(3) . . . 8_645 ?
N2 Fe1 N1 C1 -100.3(3) 11_556 . . 8_645 ?
O1 Fe1 N1 C1 -13(100) . . . . ?
N2 Fe1 N1 C1 -100.3(3) 8_645 . . . ?
N2 Fe1 N1 C1 19.7(3) . . . . ?
N2 Fe1 N1 C1 139.7(3) 11_556 . . . ?
O1 Fe1 N1 C1 -133(100) . . . 11_556 ?
N2 Fe1 N1 C1 139.7(3) 8_645 . . 11_556 ?
N2 Fe1 N1 C1 -100.3(3) . . . 11_556 ?
N2 Fe1 N1 C1 19.7(3) 11_556 . . 11_556 ?
O1 Fe1 N2 C7 3.6(6) . . . . ?
N2 Fe1 N2 C7 -106.1(7) 8_645 . . . ?
N2 Fe1 N2 C7 113.4(7) 11_556 . . . ?
N1 Fe1 N2 C7 -176.4(6) . . . . ?
O1 Fe1 N2 C2 160.5(5) . . . . ?
N2 Fe1 N2 C2 50.7(6) 8_645 . . . ?
N2 Fe1 N2 C2 -89.8(5) 11_556 . . . ?
N1 Fe1 N2 C2 -19.5(5) . . . . ?
C1 N1 C1 C6 51.1(10) 8_645 . . . ?
C1 N1 C1 C6 -81.7(8) 11_556 . . . ?
Fe1 N1 C1 C6 164.7(6) . . . . ?
C1 N1 C1 C2 -131.6(8) 8_645 . . . ?
C1 N1 C1 C2 95.7(10) 11_556 . . . ?
Fe1 N1 C1 C2 -18.0(6) . . . . ?
C7 N2 C2 C1 173.0(7) . . . . ?
Fe1 N2 C2 C1 15.7(9) . . . . ?
C7 N2 C2 C3 -5.0(11) . . . . ?
Fe1 N2 C2 C3 -162.4(6) . . . . ?
C6 C1 C2 N2 -178.0(7) . . . . ?
N1 C1 C2 N2 4.6(9) . . . . ?
C6 C1 C2 C3 0.2(11) . . . . ?
N1 C1 C2 C3 -177.1(6) . . . . ?
N2 C2 C3 C4 179.2(8) . . . . ?
C1 C2 C3 C4 1.2(12) . . . . ?
C2 C3 C4 C5 -2.1(15) . . . . ?
C3 C4 C5 C6 1.5(16) . . . . ?
C2 C1 C6 C5 -0.8(12) . . . . ?
N1 C1 C6 C5 176.4(7) . . . . ?
C4 C5 C6 C1 -0.1(14) . . . . ?
C2 N2 C7 C8 120.5(10) . . . . ?
Fe1 N2 C7 C8 -82.6(10) . . . . ?
C2 N2 C7 C12 -66.3(11) . . . . ?
Fe1 N2 C7 C12 90.6(9) . . . . ?
C12 C7 C8 C9 0.1(16) . . . . ?
N2 C7 C8 C9 173.7(10) . . . . ?
C7 C8 C9 C10 2.5(19) . . . . ?
C8 C9 C10 C11 -3.9(15) . . . . ?
C8 C9 C10 C13 176.9(10) . . . . ?
C9 C10 C11 C12 3.0(13) . . . . ?
C13 C10 C11 C12 -177.8(8) . . . . ?
C8 C7 C12 C11 -1.0(13) . . . . ?
N2 C7 C12 C11 -174.5(8) . . . . ?
C10 C11 C12 C7 -0.6(14) . . . . ?
C11 C10 C13 C15' 112.4(18) . . . . ?
C9 C10 C13 C15' -68.5(19) . . . . ?
C11 C10 C13 C14 -62(2) . . . . ?
C9 C10 C13 C14 117(2) . . . . ?
C11 C10 C13 C15 163.9(11) . . . . ?
C9 C10 C13 C15 -16.9(14) . . . . ?
C11 C10 C13 C16 58.7(17) . . . . ?
C9 C10 C13 C16 -122.1(17) . . . . ?
C11 C10 C13 C16' 1.5(13) . . . . ?
C9 C10 C13 C16' -179.3(12) . . . . ?
C11 C10 C13 C14' -102.1(13) . . . . ?
C9 C10 C13 C14' 77.0(14) . . . . ?
K1 K1 O1S C1S -175(4) 13_765 . . . ?
O1S K1 O1S C1S -87(4) 11_556 . . . ?
O1S K1 O1S C1S 97(4) 8_645 . . . ?
O1S K1 O1S C1S -117(4) 20_675 . . . ?
O1S K1 O1S C1S 127(4) 23_764 . . . ?
O1S K1 O1S C1S -175(4) 13_765 . . . ?
C1S K1 O1S C1S -65(4) 11_556 . . . ?
C1S K1 O1S C1S 75(4) 8_645 . . . ?
O1S K1 O1S K1 87.7(13) 11_556 . . 13_765 ?
O1S K1 O1S K1 -87.7(13) 8_645 . . 13_765 ?
O1S K1 O1S K1 58.0(13) 20_675 . . 13_765 ?
O1S K1 O1S K1 -58.0(13) 23_764 . . 13_765 ?
O1S K1 O1S K1 -0.001(1) 13_765 . . 13_765 ?
C1S K1 O1S K1 110.3(10) 11_556 . . 13_765 ?
C1S K1 O1S K1 175(4) . . . 13_765 ?
C1S K1 O1S K1 -109.7(11) 8_645 . . 13_765 ?
K1 O1S C1S N1S -158(5) . . . . ?
K1 O1S C1S N1S -164(4) 13_765 . . . ?
K1 O1S C1S K1 -6(5) 13_765 . . . ?
C2S N1S C1S O1S -1(9) . . . . ?
C3S N1S C1S O1S -177(7) . . . . ?
C2S N1S C1S K1 -70(10) . . . . ?
C3S N1S C1S K1 114(8) . . . . ?
K1 K1 C1S O1S 5(4) 13_765 . . . ?
O1S K1 C1S O1S 103(4) 11_556 . . . ?
O1S K1 C1S O1S -94(4) 8_645 . . . ?
O1S K1 C1S O1S 56(3) 20_675 . . . ?
O1S K1 C1S O1S -47(4) 23_764 . . . ?
O1S K1 C1S O1S 13(9) 13_765 . . . ?
C1S K1 C1S O1S 124(4) 11_556 . . . ?
C1S K1 C1S O1S -113(4) 8_645 . . . ?
K1 K1 C1S N1S 91(8) 13_765 . . . ?
O1S K1 C1S N1S -171(8) 11_556 . . . ?
O1S K1 C1S N1S 86(7) . . . . ?
O1S K1 C1S N1S -8(9) 8_645 . . . ?
O1S K1 C1S N1S 142(8) 20_675 . . . ?
O1S K1 C1S N1S 38(8) 23_764 . . . ?
O1S K1 C1S N1S 99(12) 13_765 . . . ?
C1S K1 C1S N1S -151(8) 11_556 . . . ?
C1S K1 C1S N1S -27(9) 8_645 . . . ?
